data_4327855
loop_
_publ_author_name
'Cai-Hong Zhan'
'Fei Wang'
'Yao Kang'
'Jian Zhang'

_publ_section_title
;
 Lanthanide-Thiophene-2,5-dicarboxylate Frameworks: Ionothermal Synthesis,
 Helical Structures, Photoluminescent Properties, and
 Single-Crystal-to-Single-Crystal Guest Exchange
;
_journal_name_full 'Inorganic Chemistry'
_journal_page_first 523
_journal_page_last 530
_journal_paper_doi 10.1021/ic201986m
_journal_volume 51
_journal_year 2012
_chemical_formula_moiety 'C17 H18 Tb N O9 S2'
_chemical_formula_sum 'C17 H18 N O9 S2 Tb'
_chemical_formula_weight 603.39
_chemical_name_systematic
; 
 ? 
;
_space_group_IT_number 14
_symmetry_cell_setting monoclinic
_symmetry_space_group_name_Hall '-P 2ybc'
_symmetry_space_group_name_H-M 'P 1 21/c 1'
_atom_sites_solution_hydrogens geom
_atom_sites_solution_primary direct
_atom_sites_solution_secondary difmap
_audit_creation_method SHELXL-97
_cell_angle_alpha 90.00
_cell_angle_beta 112.5710(10)
_cell_angle_gamma 90.00
_cell_formula_units_Z 4
_cell_length_a 11.6017(2)
_cell_length_b 16.2188(3)
_cell_length_c 12.0231(2)
_cell_measurement_reflns_used 2164
_cell_measurement_temperature 293(2)
_cell_measurement_theta_max 23.56
_cell_measurement_theta_min 2.22
_cell_volume 2089.05(7)
_computing_cell_refinement 'Bruker SMART'
_computing_data_collection 'Bruker SMART'
_computing_data_reduction 'Bruker SAINT'
_computing_molecular_graphics 'Bruker SHELXTL'
_computing_publication_material 'Bruker SHELXTL'
_computing_structure_refinement 'SHELXL-97 (Sheldrick, 1997)'
_computing_structure_solution 'SHELXS-97 (Sheldrick, 1990)'
_diffrn_ambient_temperature 293(2)
_diffrn_detector_area_resol_mean none
_diffrn_measured_fraction_theta_full 0.944
_diffrn_measured_fraction_theta_max 0.944
_diffrn_measurement_device_type 'CCD area detector'
_diffrn_measurement_method 'phi and omega scans'
_diffrn_radiation_monochromator graphite
_diffrn_radiation_source 'fine-focus sealed tube'
_diffrn_radiation_type MoK\a
_diffrn_radiation_wavelength 0.71073
_diffrn_reflns_av_R_equivalents 0.0427
_diffrn_reflns_av_sigmaI/netI 0.0498
_diffrn_reflns_limit_h_max 12
_diffrn_reflns_limit_h_min -13
_diffrn_reflns_limit_k_max 18
_diffrn_reflns_limit_k_min -18
_diffrn_reflns_limit_l_max 14
_diffrn_reflns_limit_l_min -14
_diffrn_reflns_number 10297
_diffrn_reflns_theta_full 25.06
_diffrn_reflns_theta_max 25.06
_diffrn_reflns_theta_min 1.90
_diffrn_standards_decay_% none
_diffrn_standards_interval_count none
_diffrn_standards_interval_time none
_diffrn_standards_number none
_exptl_absorpt_coefficient_mu 3.635
_exptl_absorpt_correction_type none
_exptl_crystal_density_diffrn 1.918
_exptl_crystal_density_meas 1.918
_exptl_crystal_description block
_exptl_crystal_F_000 1184
_exptl_crystal_size_max .18
_exptl_crystal_size_mid .16
_exptl_crystal_size_min .13
_refine_diff_density_max 1.003
_refine_diff_density_min -0.586
_refine_diff_density_rms 0.122
_refine_ls_extinction_method none
_refine_ls_goodness_of_fit_ref 1.032
_refine_ls_hydrogen_treatment constr
_refine_ls_matrix_type full
_refine_ls_number_parameters 271
_refine_ls_number_reflns 3505
_refine_ls_number_restraints 0
_refine_ls_restrained_S_all 1.032
_refine_ls_R_factor_all 0.0457
_refine_ls_R_factor_gt 0.0317
_refine_ls_shift/su_max 0.001
_refine_ls_shift/su_mean 0.000
_refine_ls_structure_factor_coef Fsqd
_refine_ls_weighting_details 'calc w=1/[\s^2^(Fo^2^)+(0.0308P)^2^+0.0000P] where P=(Fo^2^+2Fc^2^)/3'
_refine_ls_weighting_scheme calc
_refine_ls_wR_factor_gt 0.0649
_refine_ls_wR_factor_ref 0.0699
_reflns_number_gt 2779
_reflns_number_total 3505
_reflns_threshold_expression >2sigma(I)
_cod_data_source_file ic201986m_si_002_05.cif
_cod_data_source_block 5
_cod_original_cell_volume 2089.05(6)
_cod_original_formula_sum 'C17 H18 Tb N O9 S2'
_cod_database_code 4327855

loop_
_symmetry_equiv_pos_as_xyz
'x, y, z'
'-x, y+1/2, -z+1/2'
'-x, -y, -z'
'x, -y-1/2, z-1/2'

loop_
_atom_site_label
_atom_site_type_symbol
_atom_site_fract_x
_atom_site_fract_y
_atom_site_fract_z
_atom_site_U_iso_or_equiv
_atom_site_adp_type
_atom_site_occupancy
_atom_site_symmetry_multiplicity
_atom_site_calc_flag
_atom_site_refinement_flags
Tb1 Tb 0.19438(2) 0.027509(15) 0.07881(2) 0.01844(9) Uani 1 1 d .
S1 S 0.05305(13) 0.21923(9) -0.28745(14) 0.0304(4) Uani 1 1 d .
S2 S 0.49007(14) 0.28327(9) 0.25105(14) 0.0338(4) Uani 1 1 d .
O1 O 0.1306(3) 0.0768(2) -0.1205(3) 0.0320(10) Uani 1 1 d .
O2 O -0.0617(4) 0.0305(2) -0.1563(4) 0.0360(10) Uani 1 1 d .
O3 O 0.0568(3) 0.3643(2) -0.4308(3) 0.0304(9) Uani 1 1 d .
O4 O -0.1411(3) 0.4011(2) -0.4753(4) 0.0353(10) Uani 1 1 d .
O5 O 0.2751(4) 0.1041(2) 0.2801(3) 0.0357(10) Uani 1 1 d .
O6 O 0.3373(4) 0.1403(2) 0.1353(4) 0.0386(11) Uani 1 1 d .
O7 O 0.6483(3) 0.4337(2) 0.2927(3) 0.0317(10) Uani 1 1 d .
O8 O 0.6236(3) 0.4769(2) 0.4574(3) 0.0308(9) Uani 1 1 d .
O9 O 0.8747(6) -0.0522(4) 0.5861(6) 0.106(2) Uani 1 1 d .
H9B H 0.8766 -0.0766 0.6465 0.159 Uiso 1 1 calc R
C1 C -0.0422(5) 0.1525(3) -0.2506(5) 0.0245(13) Uani 1 1 d .
C2 C -0.1639(5) 0.1780(3) -0.2996(5) 0.0338(15) Uani 1 1 d .
H2A H -0.2288 0.1501 -0.2887 0.041 Uiso 1 1 calc R
C3 C -0.1806(5) 0.2498(3) -0.3673(6) 0.0325(15) Uani 1 1 d .
H3A H -0.2577 0.2751 -0.4062 0.039 Uiso 1 1 calc R
C4 C -0.0717(5) 0.2791(3) -0.3706(5) 0.0287(14) Uani 1 1 d .
C5 C 0.0130(5) 0.0818(3) -0.1710(5) 0.0256(13) Uani 1 1 d .
C6 C -0.0500(5) 0.3545(3) -0.4305(5) 0.0277(14) Uani 1 1 d .
C7 C 0.3934(5) 0.2284(3) 0.3022(5) 0.0287(14) Uani 1 1 d .
C8 C 0.3828(5) 0.2651(4) 0.4000(5) 0.0367(16) Uani 1 1 d .
H8A H 0.3346 0.2443 0.4400 0.044 Uiso 1 1 calc R
C9 C 0.4533(5) 0.3383(4) 0.4336(5) 0.0333(15) Uani 1 1 d .
H9A H 0.4553 0.3717 0.4972 0.040 Uiso 1 1 calc R
C10 C 0.5178(5) 0.3550(3) 0.3631(5) 0.0271(14) Uani 1 1 d .
C11 C 0.3315(5) 0.1529(3) 0.2361(6) 0.0304(14) Uani 1 1 d .
C12 C 0.6000(5) 0.4263(3) 0.3711(5) 0.0256(13) Uani 1 1 d .
C13 C 0.7844(8) -0.0489(5) 0.3668(8) 0.067(2) Uani 1 1 d .
H13A H 0.8675 -0.0475 0.3656 0.081 Uiso 1 1 calc R
H13B H 0.7319 -0.0802 0.2971 0.081 Uiso 1 1 calc R
C14 C 0.7913(9) -0.0950(6) 0.4792(8) 0.087(3) Uani 1 1 d .
H14A H 0.7086 -0.0987 0.4811 0.105 Uiso 1 1 calc R
H14B H 0.8216 -0.1506 0.4777 0.105 Uiso 1 1 calc R
C15 C 0.6885(8) 0.0585(5) 0.2233(7) 0.079(3) Uani 1 1 d .
H15A H 0.6554 0.1135 0.2103 0.118 Uiso 1 1 calc R
H15B H 0.6241 0.0202 0.1793 0.118 Uiso 1 1 calc R
H15C H 0.7559 0.0547 0.1958 0.118 Uiso 1 1 calc R
C16 C 0.8356(8) 0.0977(5) 0.4185(7) 0.084(3) Uani 1 1 d .
H16A H 0.8018 0.1524 0.4098 0.126 Uiso 1 1 calc R
H16B H 0.8992 0.0956 0.3859 0.126 Uiso 1 1 calc R
H16C H 0.8711 0.0832 0.5023 0.126 Uiso 1 1 calc R
C17 C 0.6306(8) 0.0480(5) 0.3951(9) 0.094(3) Uani 1 1 d .
H17A H 0.6027 0.1042 0.3854 0.141 Uiso 1 1 calc R
H17B H 0.6588 0.0329 0.4786 0.141 Uiso 1 1 calc R
H17C H 0.5628 0.0127 0.3485 0.141 Uiso 1 1 calc R
N1 N 0.7351(5) 0.0388(4) 0.3530(5) 0.0547(16) Uani 1 1 d .

loop_
_atom_site_aniso_label
_atom_site_aniso_U_11
_atom_site_aniso_U_22
_atom_site_aniso_U_33
_atom_site_aniso_U_23
_atom_site_aniso_U_13
_atom_site_aniso_U_12
Tb1 0.02316(14) 0.01281(15) 0.02010(16) -0.00029(13) 0.00915(11) 0.00012(12)
S1 0.0263(7) 0.0244(8) 0.0395(10) 0.0140(7) 0.0113(7) 0.0004(6)
S2 0.0385(8) 0.0309(9) 0.0373(9) -0.0119(7) 0.0204(7) -0.0113(7)
O1 0.033(2) 0.033(2) 0.028(2) 0.010(2) 0.0094(19) 0.0065(19)
O2 0.046(2) 0.025(2) 0.048(3) 0.009(2) 0.030(2) 0.002(2)
O3 0.033(2) 0.018(2) 0.041(3) 0.0047(19) 0.015(2) -0.0014(17)
O4 0.035(2) 0.021(2) 0.047(3) 0.019(2) 0.012(2) 0.0063(19)
O5 0.047(3) 0.030(2) 0.031(2) -0.003(2) 0.016(2) -0.015(2)
O6 0.047(3) 0.039(3) 0.039(3) -0.021(2) 0.027(2) -0.022(2)
O7 0.036(2) 0.032(2) 0.031(2) -0.008(2) 0.017(2) -0.0116(19)
O8 0.032(2) 0.028(2) 0.035(3) -0.012(2) 0.0147(19) -0.0051(19)
O9 0.111(5) 0.162(7) 0.054(4) 0.017(5) 0.041(4) 0.007(5)
C1 0.032(3) 0.021(3) 0.022(3) 0.005(3) 0.011(3) -0.001(3)
C2 0.030(3) 0.028(4) 0.048(4) 0.010(3) 0.020(3) 0.000(3)
C3 0.026(3) 0.026(4) 0.046(4) 0.013(3) 0.015(3) 0.006(3)
C4 0.032(3) 0.019(3) 0.036(4) 0.011(3) 0.013(3) 0.005(3)
C5 0.038(3) 0.020(3) 0.025(3) -0.001(3) 0.020(3) 0.000(3)
C6 0.038(3) 0.018(3) 0.028(4) 0.003(3) 0.013(3) -0.001(3)
C7 0.027(3) 0.028(3) 0.033(4) -0.006(3) 0.013(3) -0.009(3)
C8 0.040(4) 0.042(4) 0.034(4) -0.008(3) 0.021(3) -0.016(3)
C9 0.037(3) 0.034(4) 0.032(4) -0.013(3) 0.018(3) -0.009(3)
C10 0.025(3) 0.025(3) 0.027(4) -0.005(3) 0.006(3) -0.003(2)
C11 0.030(3) 0.024(4) 0.038(4) -0.004(3) 0.014(3) -0.003(3)
C12 0.019(3) 0.025(3) 0.026(4) 0.000(3) 0.000(3) 0.002(2)
C13 0.086(6) 0.053(5) 0.068(6) -0.004(5) 0.036(5) 0.010(4)
C14 0.113(8) 0.090(8) 0.073(7) 0.008(6) 0.052(6) -0.004(6)
C15 0.100(7) 0.084(7) 0.045(5) 0.003(5) 0.020(5) -0.017(5)
C16 0.090(7) 0.075(7) 0.067(6) -0.017(5) 0.008(5) -0.032(5)
C17 0.070(6) 0.116(8) 0.107(8) -0.005(7) 0.046(6) 0.017(6)
N1 0.051(4) 0.069(5) 0.042(4) -0.012(4) 0.015(3) -0.006(3)

loop_
_atom_type_symbol
_atom_type_description
_atom_type_scat_dispersion_real
_atom_type_scat_dispersion_imag
_atom_type_scat_source
C C 0.0033 0.0016 'International Tables Vol C Tables 4.2.6.8 and 6.1.1.4'
H H 0.0000 0.0000 'International Tables Vol C Tables 4.2.6.8 and 6.1.1.4'
Tb Tb -0.1723 4.1537 'International Tables Vol C Tables 4.2.6.8 and 6.1.1.4'
N N 0.0061 0.0033 'International Tables Vol C Tables 4.2.6.8 and 6.1.1.4'
O O 0.0106 0.0060 'International Tables Vol C Tables 4.2.6.8 and 6.1.1.4'
S S 0.1246 0.1234 'International Tables Vol C Tables 4.2.6.8 and 6.1.1.4'

loop_
_geom_angle_atom_site_label_1
_geom_angle_atom_site_label_2
_geom_angle_atom_site_label_3
_geom_angle
_geom_angle_site_symmetry_1
_geom_angle_site_symmetry_3
O2 Tb1 O3 77.07(13) 3 4_566
O2 Tb1 O4 77.05(14) 3 2_544
O3 Tb1 O4 126.16(13) 4_566 2_544
O2 Tb1 O1 123.76(14) 3 .
O3 Tb1 O1 75.74(13) 4_566 .
O4 Tb1 O1 80.91(14) 2_544 .
O2 Tb1 O6 134.65(14) 3 .
O3 Tb1 O6 79.96(14) 4_566 .
O4 Tb1 O6 146.18(13) 2_544 .
O1 Tb1 O6 86.67(14) . .
O2 Tb1 O7 86.68(13) 3 2_645
O3 Tb1 O7 146.47(13) 4_566 2_645
O4 Tb1 O7 76.76(13) 2_544 2_645
O1 Tb1 O7 136.59(12) . 2_645
O6 Tb1 O7 91.65(14) . 2_645
O2 Tb1 O8 133.98(13) 3 2_645
O3 Tb1 O8 148.95(13) 4_566 2_645
O4 Tb1 O8 71.59(13) 2_544 2_645
O1 Tb1 O8 83.64(12) . 2_645
O6 Tb1 O8 75.86(13) . 2_645
O7 Tb1 O8 54.15(12) 2_645 2_645
O2 Tb1 O5 82.73(13) 3 .
O3 Tb1 O5 71.23(13) 4_566 .
O4 Tb1 O5 148.20(13) 2_544 .
O1 Tb1 O5 130.89(13) . .
O6 Tb1 O5 52.85(12) . .
O7 Tb1 O5 77.81(13) 2_645 .
O8 Tb1 O5 107.63(13) 2_645 .
O2 Tb1 C12 109.06(15) 3 2_645
O3 Tb1 C12 165.71(15) 4_566 2_645
O4 Tb1 C12 68.13(14) 2_544 2_645
O1 Tb1 C12 109.30(15) . 2_645
O6 Tb1 C12 86.91(15) . 2_645
O7 Tb1 C12 27.42(14) 2_645 2_645
O8 Tb1 C12 27.29(13) 2_645 2_645
O5 Tb1 C12 96.34(15) . 2_645
O2 Tb1 C11 108.59(15) 3 .
O3 Tb1 C11 72.01(15) 4_566 .
O4 Tb1 C11 161.73(15) 2_544 .
O1 Tb1 C11 108.25(15) . .
O6 Tb1 C11 26.31(14) . .
O7 Tb1 C11 86.10(15) 2_645 .
O8 Tb1 C11 93.32(14) 2_645 .
O5 Tb1 C11 26.68(13) . .
C12 Tb1 C11 93.71(16) 2_645 .
C4 S1 C1 91.4(3) . .
C10 S2 C7 91.3(3) . .
C5 O1 Tb1 111.7(3) . .
C5 O2 Tb1 159.2(4) . 3
C6 O3 Tb1 138.7(3) . 4_565
C6 O4 Tb1 140.0(4) . 2_554
C11 O5 Tb1 88.2(3) . .
C11 O6 Tb1 96.4(3) . .
C12 O7 Tb1 91.4(3) . 2_655
C12 O8 Tb1 90.1(3) . 2_655
C14 O9 H9B 109.5 . .
C2 C1 C5 129.3(5) . .
C2 C1 S1 110.9(4) . .
C5 C1 S1 119.7(4) . .
C1 C2 C3 113.2(5) . .
C1 C2 H2A 123.4 . .
C3 C2 H2A 123.4 . .
C4 C3 C2 112.6(5) . .
C4 C3 H3A 123.7 . .
C2 C3 H3A 123.7 . .
C3 C4 C6 129.0(5) . .
C3 C4 S1 111.8(4) . .
C6 C4 S1 119.2(4) . .
O2 C5 O1 124.2(5) . .
O2 C5 C1 117.0(5) . .
O1 C5 C1 118.8(5) . .
O4 C6 O3 126.9(5) . .
O4 C6 C4 115.9(5) . .
O3 C6 C4 117.2(5) . .
C8 C7 C11 129.5(5) . .
C8 C7 S2 111.6(4) . .
C11 C7 S2 118.9(4) . .
C7 C8 C9 112.4(5) . .
C7 C8 H8A 123.8 . .
C9 C8 H8A 123.8 . .
C10 C9 C8 112.8(5) . .
C10 C9 H9A 123.6 . .
C8 C9 H9A 123.6 . .
C9 C10 C12 127.8(5) . .
C9 C10 S2 111.9(4) . .
C12 C10 S2 120.3(4) . .
O6 C11 O5 122.0(5) . .
O6 C11 C7 117.1(5) . .
O5 C11 C7 120.9(5) . .
O6 C11 Tb1 57.3(3) . .
O5 C11 Tb1 65.1(3) . .
C7 C11 Tb1 170.5(4) . .
O8 C12 O7 121.8(5) . .
O8 C12 C10 119.4(5) . .
O7 C12 C10 118.8(5) . .
O8 C12 Tb1 62.7(3) . 2_655
O7 C12 Tb1 61.2(3) . 2_655
C10 C12 Tb1 163.7(4) . 2_655
N1 C13 C14 116.6(7) . .
N1 C13 H13A 108.1 . .
C14 C13 H13A 108.1 . .
N1 C13 H13B 108.1 . .
C14 C13 H13B 108.1 . .
H13A C13 H13B 107.3 . .
O9 C14 C13 109.9(7) . .
O9 C14 H14A 109.7 . .
C13 C14 H14A 109.7 . .
O9 C14 H14B 109.7 . .
C13 C14 H14B 109.7 . .
H14A C14 H14B 108.2 . .
N1 C15 H15A 109.5 . .
N1 C15 H15B 109.5 . .
H15A C15 H15B 109.5 . .
N1 C15 H15C 109.5 . .
H15A C15 H15C 109.5 . .
H15B C15 H15C 109.5 . .
N1 C16 H16A 109.5 . .
N1 C16 H16B 109.5 . .
H16A C16 H16B 109.5 . .
N1 C16 H16C 109.5 . .
H16A C16 H16C 109.5 . .
H16B C16 H16C 109.5 . .
N1 C17 H17A 109.5 . .
N1 C17 H17B 109.5 . .
H17A C17 H17B 109.5 . .
N1 C17 H17C 109.5 . .
H17A C17 H17C 109.5 . .
H17B C17 H17C 109.5 . .
C15 N1 C16 108.4(6) . .
C15 N1 C17 108.8(6) . .
C16 N1 C17 109.5(6) . .
C15 N1 C13 106.7(6) . .
C16 N1 C13 111.1(6) . .
C17 N1 C13 112.2(6) . .

loop_
_geom_bond_atom_site_label_1
_geom_bond_atom_site_label_2
_geom_bond_distance
_geom_bond_site_symmetry_2
Tb1 O2 2.286(4) 3
Tb1 O3 2.345(4) 4_566
Tb1 O4 2.355(4) 2_544
Tb1 O1 2.360(4) .
Tb1 O6 2.386(4) .
Tb1 O7 2.423(4) 2_645
Tb1 O8 2.456(4) 2_645
Tb1 O5 2.557(4) .
Tb1 C12 2.765(5) 2_645
Tb1 C11 2.817(6) .
S1 C4 1.710(5) .
S1 C1 1.722(5) .
S2 C10 1.714(6) .
S2 C7 1.720(5) .
O1 C5 1.265(6) .
O2 C5 1.262(6) .
O2 Tb1 2.286(4) 3
O3 C6 1.251(6) .
O3 Tb1 2.345(4) 4_565
O4 C6 1.242(6) .
O4 Tb1 2.355(4) 2_554
O5 C11 1.265(6) .
O6 C11 1.256(6) .
O7 C12 1.273(6) .
O7 Tb1 2.423(4) 2_655
O8 C12 1.268(6) .
O8 Tb1 2.456(4) 2_655
O9 C14 1.455(10) .
O9 H9B 0.8200 .
C1 C2 1.368(7) .
C1 C5 1.473(7) .
C2 C3 1.392(7) .
C2 H2A 0.9300 .
C3 C4 1.365(7) .
C3 H3A 0.9300 .
C4 C6 1.489(7) .
C7 C8 1.366(7) .
C7 C11 1.485(7) .
C8 C9 1.410(7) .
C8 H8A 0.9300 .
C9 C10 1.356(7) .
C9 H9A 0.9300 .
C10 C12 1.478(7) .
C12 Tb1 2.765(5) 2_655
C13 N1 1.518(9) .
C13 C14 1.520(11) .
C13 H13A 0.9700 .
C13 H13B 0.9700 .
C14 H14A 0.9700 .
C14 H14B 0.9700 .
C15 N1 1.477(9) .
C15 H15A 0.9600 .
C15 H15B 0.9600 .
C15 H15C 0.9600 .
C16 N1 1.479(8) .
C16 H16A 0.9600 .
C16 H16B 0.9600 .
C16 H16C 0.9600 .
C17 N1 1.490(9) .
C17 H17A 0.9600 .
C17 H17B 0.9600 .
C17 H17C 0.9600 .

loop_
_geom_hbond_atom_site_label_D
_geom_hbond_atom_site_label_H
_geom_hbond_atom_site_label_A
_geom_hbond_distance_DH
_geom_hbond_distance_HA
_geom_hbond_distance_DA
_geom_hbond_angle_DHA
_geom_hbond_site_symmetry_A
O9 H9B O5 0.82 2.30 2.909(7) 132.1 3_656

loop_
_geom_torsion_atom_site_label_1
_geom_torsion_atom_site_label_2
_geom_torsion_atom_site_label_3
_geom_torsion_atom_site_label_4
_geom_torsion
_geom_torsion_site_symmetry_1
_geom_torsion_site_symmetry_4
O2 Tb1 O1 C5 12.6(4) 3 .
O3 Tb1 O1 C5 -50.8(4) 4_566 .
O4 Tb1 O1 C5 80.2(4) 2_544 .
O6 Tb1 O1 C5 -131.3(4) . .
O7 Tb1 O1 C5 139.8(3) 2_645 .
O8 Tb1 O1 C5 152.5(4) 2_645 .
O5 Tb1 O1 C5 -99.6(4) . .
C12 Tb1 O1 C5 143.1(4) 2_645 .
C11 Tb1 O1 C5 -116.0(4) . .
O2 Tb1 O5 C11 -165.9(4) 3 .
O3 Tb1 O5 C11 -87.1(3) 4_566 .
O4 Tb1 O5 C11 143.5(3) 2_544 .
O1 Tb1 O5 C11 -36.8(4) . .
O6 Tb1 O5 C11 4.4(3) . .
O7 Tb1 O5 C11 106.0(3) 2_645 .
O8 Tb1 O5 C11 60.2(3) 2_645 .
C12 Tb1 O5 C11 85.6(3) 2_645 .
O2 Tb1 O6 C11 9.2(5) 3 .
O3 Tb1 O6 C11 69.5(4) 4_566 .
O4 Tb1 O6 C11 -146.1(3) 2_544 .
O1 Tb1 O6 C11 145.6(4) . .
O7 Tb1 O6 C11 -77.8(4) 2_645 .
O8 Tb1 O6 C11 -130.1(4) 2_645 .
O5 Tb1 O6 C11 -4.5(3) . .
C12 Tb1 O6 C11 -104.8(4) 2_645 .
C4 S1 C1 C2 -1.2(5) . .
C4 S1 C1 C5 -178.6(4) . .
C5 C1 C2 C3 177.8(5) . .
S1 C1 C2 C3 0.8(7) . .
C1 C2 C3 C4 0.3(8) . .
C2 C3 C4 C6 -178.5(6) . .
C2 C3 C4 S1 -1.2(7) . .
C1 S1 C4 C3 1.4(5) . .
C1 S1 C4 C6 179.0(5) . .
Tb1 O2 C5 O1 94.5(11) 3 .
Tb1 O2 C5 C1 -84.2(12) 3 .
Tb1 O1 C5 O2 -37.6(6) . .
Tb1 O1 C5 C1 141.1(4) . .
C2 C1 C5 O2 9.9(9) . .
S1 C1 C5 O2 -173.3(4) . .
C2 C1 C5 O1 -168.9(6) . .
S1 C1 C5 O1 7.9(7) . .
Tb1 O4 C6 O3 -1.5(10) 2_554 .
Tb1 O4 C6 C4 178.7(4) 2_554 .
Tb1 O3 C6 O4 34.4(9) 4_565 .
Tb1 O3 C6 C4 -145.8(4) 4_565 .
C3 C4 C6 O4 6.7(9) . .
S1 C4 C6 O4 -170.4(4) . .
C3 C4 C6 O3 -173.2(6) . .
S1 C4 C6 O3 9.8(7) . .
C10 S2 C7 C8 0.8(5) . .
C10 S2 C7 C11 178.7(5) . .
C11 C7 C8 C9 -177.5(6) . .
S2 C7 C8 C9 0.1(7) . .
C7 C8 C9 C10 -1.3(8) . .
C8 C9 C10 C12 179.4(5) . .
C8 C9 C10 S2 1.9(7) . .
C7 S2 C10 C9 -1.6(5) . .
C7 S2 C10 C12 -179.3(5) . .
Tb1 O6 C11 O5 8.5(6) . .
Tb1 O6 C11 C7 -171.1(4) . .
Tb1 O5 C11 O6 -7.9(6) . .
Tb1 O5 C11 C7 171.7(5) . .
C8 C7 C11 O6 166.5(6) . .
S2 C7 C11 O6 -11.1(7) . .
C8 C7 C11 O5 -13.1(10) . .
S2 C7 C11 O5 169.3(5) . .
C8 C7 C11 Tb1 114(2) . .
S2 C7 C11 Tb1 -63(2) . .
O2 Tb1 C11 O6 -173.1(3) 3 .
O3 Tb1 C11 O6 -104.1(4) 4_566 .
O4 Tb1 C11 O6 81.5(6) 2_544 .
O1 Tb1 C11 O6 -36.4(4) . .
O7 Tb1 C11 O6 101.7(4) 2_645 .
O8 Tb1 C11 O6 48.0(4) 2_645 .
O5 Tb1 C11 O6 172.1(6) . .
C12 Tb1 C11 O6 75.3(4) 2_645 .
O2 Tb1 C11 O5 14.8(4) 3 .
O3 Tb1 C11 O5 83.9(3) 4_566 .
O4 Tb1 C11 O5 -90.5(6) 2_544 .
O1 Tb1 C11 O5 151.5(3) . .
O6 Tb1 C11 O5 -172.1(6) . .
O7 Tb1 C11 O5 -70.4(3) 2_645 .
O8 Tb1 C11 O5 -124.1(3) 2_645 .
C12 Tb1 C11 O5 -96.7(3) 2_645 .
O2 Tb1 C11 C7 -117(2) 3 .
O3 Tb1 C11 C7 -47(2) 4_566 .
O4 Tb1 C11 C7 138(2) 2_544 .
O1 Tb1 C11 C7 20(2) . .
O6 Tb1 C11 C7 57(2) . .
O7 Tb1 C11 C7 158(2) 2_645 .
O8 Tb1 C11 C7 105(2) 2_645 .
O5 Tb1 C11 C7 -131(2) . .
C12 Tb1 C11 C7 132(2) 2_645 .
Tb1 O8 C12 O7 -16.3(5) 2_655 .
Tb1 O8 C12 C10 161.6(4) 2_655 .
Tb1 O7 C12 O8 16.5(5) 2_655 .
Tb1 O7 C12 C10 -161.3(4) 2_655 .
C9 C10 C12 O8 5.6(9) . .
S2 C10 C12 O8 -177.1(4) . .
C9 C10 C12 O7 -176.5(6) . .
S2 C10 C12 O7 0.8(7) . .
C9 C10 C12 Tb1 98.3(15) . 2_655
S2 C10 C12 Tb1 -84.4(15) . 2_655
N1 C13 C14 O9 -60.9(10) . .
C14 C13 N1 C15 -157.3(7) . .
C14 C13 N1 C16 84.7(9) . .
C14 C13 N1 C17 -38.2(10) . .
